data_2238772
loop_
_publ_author_name
'St\"oger, Berthold'

_publ_section_title
;
 RbH~2~AsO~4~
;
_journal_coeditor_code PK2499
_journal_issue 11
_journal_name_full 'Acta Crystallographica Section E'
_journal_page_first i73
_journal_page_last i74
_journal_paper_doi 10.1107/S1600536813026676
_journal_volume 69
_journal_year 2013
_chemical_formula_iupac 'Rb H2 As O4'
_chemical_formula_moiety 'As H2 O4, Rb'
_chemical_formula_sum 'As H2 O4 Rb'
_chemical_formula_weight 226.4
_chemical_name_common 'rubidium dihydrogen arsenate(V)'
_chemical_name_systematic
;
Rubidium dihydrogenarsenate
;
_space_group_IT_number 122
_symmetry_cell_setting tetragonal
_symmetry_space_group_name_Hall 'I -4 2bw'
_symmetry_space_group_name_H-M 'I -4 2 d'
_atom_sites_solution_hydrogens difmap
_atom_sites_solution_primary isomor
_cell_angle_alpha 90
_cell_angle_beta 90
_cell_angle_gamma 90
_cell_formula_units_Z 4
_cell_length_a 7.7865(9)
_cell_length_b 7.7865(9)
_cell_length_c 7.466(2)
_cell_measurement_reflns_used 2250
_cell_measurement_temperature 295
_cell_measurement_theta_max 44.1
_cell_measurement_theta_min 3.7
_cell_volume 452.66(14)
_computing_cell_refinement 'SAINT-Plus (Bruker, 2013)'
_computing_data_collection 'APEX2 (Bruker, 2013)'
_computing_data_reduction 'SAINT-Plus (Bruker, 2013)'
_computing_molecular_graphics 'ATOMS (Dowty, 2006)'
_computing_publication_material 'publCIF (Westrip, 2010)'
_computing_structure_refinement 'JANA2006 (Pet\<r\'i\<cek <i>et al.</i>, 2006)'
_computing_structure_solution 'coordinates of Al-Karaghouli <i>et al.</i> (1978)'
_diffrn_ambient_temperature 295
_diffrn_measured_fraction_theta_full 1
_diffrn_measured_fraction_theta_max 1
_diffrn_measurement_device 'four-cycle diffractometer'
_diffrn_measurement_device_type 'Bruker Kappa APEXII CCD'
_diffrn_measurement_method '\w and \f scans'
_diffrn_radiation_monochromator graphite
_diffrn_radiation_source 'X-ray tube'
_diffrn_radiation_type 'Mo K\a'
_diffrn_radiation_wavelength 0.71073
_diffrn_reflns_av_R_equivalents 0.0764
_diffrn_reflns_av_sigmaI/netI 0.0272
_diffrn_reflns_limit_h_max 15
_diffrn_reflns_limit_h_min -15
_diffrn_reflns_limit_k_max 14
_diffrn_reflns_limit_k_min -15
_diffrn_reflns_limit_l_max 14
_diffrn_reflns_limit_l_min -14
_diffrn_reflns_number 9202
_diffrn_reflns_theta_full 45.33
_diffrn_reflns_theta_max 45.33
_diffrn_reflns_theta_min 3.78
_diffrn_standards_number 0
_exptl_absorpt_coefficient_mu 18.073
_exptl_absorpt_correction_T_max 0.009
_exptl_absorpt_correction_T_min 0.004
_exptl_absorpt_correction_type multi-scan
_exptl_absorpt_process_details '(SADABS; Bruker, 2013)'
_exptl_crystal_colour 'clear colourless'
_exptl_crystal_density_diffrn 3.3212
_exptl_crystal_description block
_exptl_crystal_F_000 416
_exptl_crystal_size_max 0.50
_exptl_crystal_size_mid 0.29
_exptl_crystal_size_min 0.27
_refine_diff_density_max 1.02
_refine_diff_density_min -0.53
_refine_ls_abs_structure_details
;
Flack (1983), 409 Friedel pairs
;
_refine_ls_abs_structure_Flack -0.010(13)
_refine_ls_extinction_coef 444E1(11)
_refine_ls_extinction_method 'B-C type 1 Gaussian isotropic (Becker & Coppens, 1974)'
_refine_ls_goodness_of_fit_ref 1.25
_refine_ls_hydrogen_treatment refall
_refine_ls_matrix_type full
_refine_ls_number_constraints 0
_refine_ls_number_parameters 20
_refine_ls_number_reflns 955
_refine_ls_number_restraints 1
_refine_ls_R_factor_all 0.0459
_refine_ls_R_factor_gt 0.0254
_refine_ls_shift/su_max 0.0205
_refine_ls_shift/su_mean 0.0043
_refine_ls_structure_factor_coef F
_refine_ls_weighting_details w=1/(\s^2^(F)+0.0001F^2^)
_refine_ls_weighting_scheme sigma
_refine_ls_wR_factor_gt 0.0288
_refine_ls_wR_factor_ref 0.0317
_reflns_number_gt 567
_reflns_number_total 955
_reflns_threshold_expression I>3\s(I)
_cod_data_source_file pk2499.cif
_cod_data_source_block I
_cod_original_cell_volume 452.64(14)
_cod_database_code 2238772

loop_
_symmetry_equiv_pos_site_id
_symmetry_equiv_pos_as_xyz
1 x,y,z
2 -x,-y,z
3 y,-x,-z
4 -y,x,-z
5 -x+1/2,y,-z+3/4
6 x+1/2,-y,-z+3/4
7 -y+1/2,-x,z+3/4
8 y+1/2,x,z+3/4
9 x+1/2,y+1/2,z+1/2
10 -x+1/2,-y+1/2,z+1/2
11 y+1/2,-x+1/2,-z+1/2
12 -y+1/2,x+1/2,-z+1/2
13 -x,y+1/2,-z+1/4
14 x,-y+1/2,-z+1/4
15 -y,-x+1/2,z+1/4
16 y,x+1/2,z+1/4

loop_
_atom_site_type_symbol
_atom_site_label
_atom_site_fract_x
_atom_site_fract_y
_atom_site_fract_z
_atom_site_U_iso_or_equiv
_atom_site_adp_type
_atom_site_calc_flag
_atom_site_occupancy
_atom_site_symmetry_multiplicity
Rb Rb 0 0 0.5 0.01896(5) Uani d 1 4
As As 0 0 0 0.01382(5) Uani d 1 4
O O 0.15295(14) 0.08872(11) 0.12961(14) 0.0203(2) Uani d 1 16
H H 0.147(6) 0.1975(7) 0.122(10) 0.048(12) Uiso d 0.5 16

loop_
_atom_site_aniso_label
_atom_site_aniso_U_11
_atom_site_aniso_U_22
_atom_site_aniso_U_33
_atom_site_aniso_U_12
_atom_site_aniso_U_13
_atom_site_aniso_U_23
_atom_site_aniso_type_symbol
Rb 0.02023(8) 0.02023(8) 0.01640(11) 0 0 0 Rb
As 0.01201(7) 0.01201(7) 0.01744(11) 0 0 0 As
O 0.0173(3) 0.0172(3) 0.0265(4) 0.0032(3) -0.0093(3) -0.0063(4) O

loop_
_atom_type_symbol
_atom_type_scat_dispersion_real
_atom_type_scat_dispersion_imag
_atom_type_scat_source
As 0.0499 2.0058 'International Tables Vol C tables 4.2.6.8 and 6.1.1.1'
H 0.0000 0.0000 'International Tables Vol C tables 4.2.6.8 and 6.1.1.1'
O 0.0106 0.0060 'International Tables Vol C tables 4.2.6.8 and 6.1.1.1'
Rb -0.9393 2.9676 'International Tables Vol C tables 4.2.6.8 and 6.1.1.1'

loop_
_geom_angle_atom_site_label_1
_geom_angle_atom_site_label_2
_geom_angle_atom_site_label_3
_geom_angle_site_symmetry_1
_geom_angle_site_symmetry_3
_geom_angle
_geom_angle_publ_flag
O Rb O . 2_555 52.94(3) n
O Rb O . 3_556 143.26(3) n
O Rb O . 4_556 143.26(3) n
O Rb O . 5_555 82.32(3) n
O Rb O . 6_455 133.06(3) n
O Rb O . 15_555 67.05(3) n
O Rb O . 16_545 80.84(3) n
O As O . 2_555 109.80(5) y
O As O . 3_555 109.31(5) y
O As O . 4_555 109.31(5) n
O As O 2_555 3_555 109.31(5) n
O As O 2_555 4_555 109.31(5) n
O As O 3_555 4_555 109.80(5) n

loop_
_geom_bond_atom_site_label_1
_geom_bond_atom_site_label_2
_geom_bond_site_symmetry_2
_geom_bond_distance
_geom_bond_publ_flag
Rb O . 3.0890(17) y
Rb O 2_555 3.0890(17) n
Rb O 3_556 3.0890(17) n
Rb O 4_556 3.0890(17) n
Rb O 5_555 2.9304(12) y
Rb O 6_455 2.9304(12) n
Rb O 15_555 2.9304(12) n
Rb O 16_545 2.9304(12) n
As O . 1.6828(11) y
As O 2_555 1.6828(11) n
As O 3_555 1.6828(11) n
As O 4_555 1.6828(11) n
O H . 0.850(8) n

loop_
_geom_hbond_atom_site_label_D
_geom_hbond_atom_site_label_H
_geom_hbond_atom_site_label_A
_geom_hbond_site_symmetry_A
_geom_hbond_distance_DH
_geom_hbond_distance_HA
_geom_hbond_distance_DA
_geom_hbond_angle_DHA
O H O 14_555 0.850(8) 1.665(6) 2.5125(13) 175(6)
